data_7015842
loop_
_publ_author_name
'Hao, Xiu-Li'
'Luo, Ming-Fa'
'Yao, Wei'
'Li, Yang-Guang'
'Wang, Yong-Hui'
'Wang, En-Bo'

_publ_section_title
;
 Polyoxometalate-templated lanthanide-organic hybrid layers based on
 6(3)-honeycomb-like 2D nets.
;
_journal_issue 22
_journal_name_full 'Dalton transactions (Cambridge, England : 2003)'
_journal_page_first 5971
_journal_page_last 5976
_journal_paper_doi 10.1039/c1dt10139k
_journal_volume 40
_journal_year 2011
_chemical_formula_sum 'C33 H42.5 Er Mo12 N4.5 O53 P'
_chemical_formula_weight 2699.73
_chemical_name_systematic
;
?
;
_space_group_IT_number 2
_symmetry_cell_setting triclinic
_symmetry_space_group_name_Hall '-P 1'
_symmetry_space_group_name_H-M 'P -1'
_atom_sites_solution_hydrogens geom
_atom_sites_solution_primary direct
_atom_sites_solution_secondary difmap
_audit_creation_method SHELXL-97
_cell_angle_alpha 100.49(3)
_cell_angle_beta 90.79(3)
_cell_angle_gamma 102.89(3)
_cell_formula_units_Z 2
_cell_length_a 11.921(2)
_cell_length_b 15.166(3)
_cell_length_c 21.020(4)
_cell_measurement_temperature 150(2)
_cell_volume 3636.7(13)
_computing_cell_refinement PROCESS-AUTO
_computing_data_collection PROCESS-AUTO
_computing_data_reduction CrystalStructure
_computing_structure_refinement 'SHELXL-97 (Sheldrick, 1997)'
_computing_structure_solution 'SHELXS-97 (Sheldrick, 1990)'
_diffrn_ambient_temperature 150(2)
_diffrn_detector_area_resol_mean 0.01
_diffrn_measured_fraction_theta_full 0.988
_diffrn_measured_fraction_theta_max 0.988
_diffrn_measurement_device_type 'Rigaku R-AXIS RAPID IP'
_diffrn_measurement_method Oscillation
_diffrn_radiation_monochromator graphite
_diffrn_radiation_source 'Rotation anode'
_diffrn_radiation_type MoK\a
_diffrn_radiation_wavelength 0.71073
_diffrn_reflns_av_R_equivalents 0.0711
_diffrn_reflns_av_sigmaI/netI 0.0999
_diffrn_reflns_limit_h_max 14
_diffrn_reflns_limit_h_min -14
_diffrn_reflns_limit_k_max 18
_diffrn_reflns_limit_k_min -18
_diffrn_reflns_limit_l_max 24
_diffrn_reflns_limit_l_min -24
_diffrn_reflns_number 28272
_diffrn_reflns_theta_full 25.00
_diffrn_reflns_theta_max 25.00
_diffrn_reflns_theta_min 3.03
_diffrn_standards_decay_% none
_diffrn_standards_interval_count 0
_diffrn_standards_interval_time 0
_diffrn_standards_number 0
_exptl_absorpt_coefficient_mu 3.263
_exptl_absorpt_correction_T_max 0.5912
_exptl_absorpt_correction_T_min 0.5081
_exptl_absorpt_correction_type multi-scan
_exptl_absorpt_process_details 'ABSCOR by T.Higashi 8 March, 1995'
_exptl_crystal_colour yellow
_exptl_crystal_density_diffrn 2.465
_exptl_crystal_density_method 'not measured'
_exptl_crystal_description block
_exptl_crystal_F_000 2566
_exptl_crystal_size_max 0.24
_exptl_crystal_size_mid 0.20
_exptl_crystal_size_min 0.18
_platon_squeeze_details
;
;
_refine_diff_density_max 1.195
_refine_diff_density_min -0.970
_refine_diff_density_rms 0.227
_refine_ls_extinction_method none
_refine_ls_goodness_of_fit_ref 1.007
_refine_ls_hydrogen_treatment constr
_refine_ls_matrix_type full
_refine_ls_number_parameters 976
_refine_ls_number_reflns 12635
_refine_ls_number_restraints 84
_refine_ls_restrained_S_all 1.007
_refine_ls_R_factor_all 0.1175
_refine_ls_R_factor_gt 0.0674
_refine_ls_shift/su_max 0.001
_refine_ls_shift/su_mean 0.000
_refine_ls_structure_factor_coef Fsqd
_refine_ls_weighting_details 'calc w=1/[\s^2^(Fo^2^)+(0.0902P)^2^+8.4746P] where P=(Fo^2^+2Fc^2^)/3'
_refine_ls_weighting_scheme calc
_refine_ls_wR_factor_gt 0.1642
_refine_ls_wR_factor_ref 0.1895
_reflns_number_gt 7526
_reflns_number_total 12635
_reflns_threshold_expression >2sigma(I)
_cod_data_source_file c1dt10139k.txt
_cod_data_source_block t-er
_cod_depositor_comments
;
The following automatic conversions were performed:
'_symmetry_cell_setting' value 'Triclinic' changed to 'triclinic'
according to '/home/saulius/struct/CIF-dictionaries/cif_core.dic'
dictionary named 'cif_core.dic' version 2.4.1 from 2010-06-29.

Automatic conversion script
Id: cif_fix_enum 1555 2011-01-17 13:19:09Z saulius 
;
_cod_original_cell_volume 3636.7(12)
_cod_original_sg_symbol_H-M P-1
_cod_original_formula_sum 'C33 H42.50 Er Mo12 N4.50 O53 P'
_cod_database_code 7015842

loop_
_symmetry_equiv_pos_as_xyz
'x, y, z'
'-x, -y, -z'

loop_
_atom_site_label
_atom_site_type_symbol
_atom_site_fract_x
_atom_site_fract_y
_atom_site_fract_z
_atom_site_U_iso_or_equiv
_atom_site_adp_type
_atom_site_occupancy
_atom_site_symmetry_multiplicity
_atom_site_calc_flag
_atom_site_refinement_flags
_atom_site_disorder_assembly
_atom_site_disorder_group
Mo1 Mo 0.73720(10) 0.26233(8) 0.01873(5) 0.0356(3) Uani 1 1 d . . .
Mo2 Mo 0.99589(10) 0.26088(8) 0.09096(6) 0.0369(3) Uani 1 1 d . . .
Mo3 Mo 1.04244(10) 0.32830(9) 0.26796(6) 0.0447(3) Uani 1 1 d . . .
Mo4 Mo 0.61783(11) 0.07644(8) 0.10694(6) 0.0413(3) Uani 1 1 d . . .
Mo5 Mo 0.80982(11) 0.33972(9) 0.36179(5) 0.0407(3) Uani 1 1 d . . .
Mo6 Mo 0.92057(11) 0.51550(8) 0.28087(6) 0.0447(3) Uani 1 1 d . . .
Mo7 Mo 0.91098(11) 0.46512(8) 0.10241(6) 0.0397(3) Uani 1 1 d . . .
Mo8 Mo 0.48990(10) 0.27796(9) 0.11854(6) 0.0425(3) Uani 1 1 d . . .
Mo9 Mo 0.62576(11) 0.12312(8) 0.27291(6) 0.0442(3) Uani 1 1 d . . .
Mo10 Mo 0.53174(11) 0.34103(9) 0.28361(6) 0.0459(3) Uani 1 1 d . . .
Mo11 Mo 0.64955(12) 0.49407(8) 0.18622(7) 0.0472(3) Uani 1 1 d . . .
Mo12 Mo 0.87109(12) 0.09710(9) 0.19482(6) 0.0458(3) Uani 1 1 d . . .
P1 P 0.7667(3) 0.2981(2) 0.19071(15) 0.0292(7) Uani 1 1 d . . .
O1 O 0.5650(9) 0.0551(7) 0.1930(5) 0.059(3) Uani 1 1 d . . .
O2 O 1.1173(8) 0.2428(7) 0.0583(5) 0.052(3) Uani 1 1 d . . .
O3 O 0.6635(8) 0.3674(6) 0.3367(5) 0.048(2) Uani 1 1 d . . .
O4 O 0.7023(9) 0.2319(7) -0.0609(4) 0.052(3) Uani 1 1 d . . .
O5 O 0.8155(8) 0.3844(6) 0.0250(4) 0.044(2) Uani 1 1 d . . .
O6 O 0.8482(8) 0.3474(6) 0.2487(4) 0.043(2) Uani 1 1 d . . .
O7 O 0.6897(8) 0.1439(6) 0.0479(4) 0.043(2) Uani 1 1 d . . .
O8 O 1.1730(9) 0.3247(9) 0.2956(5) 0.069(3) Uani 1 1 d . . .
O9 O 0.4362(9) 0.2928(7) 0.2012(5) 0.057(3) Uani 1 1 d . . .
O10 O 0.8269(7) 0.3132(5) 0.1293(4) 0.036(2) Uani 1 1 d . . .
O11 O 0.5586(9) 0.4544(7) 0.2600(5) 0.056(3) Uani 1 1 d . . .
O12 O 0.7454(9) 0.0339(7) 0.1274(5) 0.052(3) Uani 1 1 d . . .
O13 O 0.6591(7) 0.3366(6) 0.1938(4) 0.037(2) Uani 1 1 d . . .
O14 O 0.5310(9) 0.4143(7) 0.1311(5) 0.052(3) Uani 1 1 d . . .
O15 O 0.9379(9) 0.1568(6) 0.1249(4) 0.046(2) Uani 1 1 d . . .
O16 O 0.9633(9) 0.1977(7) 0.2494(5) 0.055(3) Uani 1 1 d . . .
O17 O 0.9559(9) 0.5038(7) 0.1878(5) 0.057(3) Uani 1 1 d . . .
O18 O 0.8909(8) 0.2316(6) 0.0202(5) 0.046(2) Uani 1 1 d . . .
O19 O 1.0154(8) 0.3925(6) 0.0829(4) 0.046(2) Uani 1 1 d . . .
O20 O 0.4271(9) 0.3450(8) 0.3359(5) 0.066(3) Uani 1 1 d . . .
O21 O 0.9898(10) 0.6238(7) 0.3122(5) 0.066(3) Uani 1 1 d . . .
O22 O 0.7351(8) 0.1949(6) 0.1905(5) 0.046(2) Uani 1 1 d . . .
O23 O 0.6068(8) 0.2895(6) 0.0551(5) 0.046(2) Uani 1 1 d . . .
O24 O 1.0566(9) 0.3190(6) 0.1824(5) 0.050(3) Uani 1 1 d . . .
O25 O 0.7613(9) 0.4895(7) 0.1272(5) 0.051(3) Uani 1 1 d . . .
O26 O 0.3688(9) 0.2580(8) 0.0730(5) 0.064(3) Uani 1 1 d . . .
O27 O 0.6187(10) 0.5968(7) 0.1874(5) 0.061(3) Uani 1 1 d . . .
O28 O 0.9672(10) 0.5561(7) 0.0693(5) 0.059(3) Uani 1 1 d . . .
O29 O 0.8724(9) 0.4703(7) 0.3543(5) 0.053(3) Uani 1 1 d . . .
O30 O 0.5373(9) -0.0187(6) 0.0621(5) 0.058(3) Uani 1 1 d . . .
O31 O 0.9420(10) 0.0135(7) 0.1926(6) 0.063(3) Uani 1 1 d . . .
O32 O 0.8047(10) 0.3545(8) 0.4426(5) 0.061(3) Uani 1 1 d . . .
O33 O 0.5626(10) 0.0561(8) 0.3238(5) 0.069(3) Uani 1 1 d . . .
O34 O 0.7618(9) 0.0722(7) 0.2550(5) 0.055(3) Uani 1 1 d . . .
O35 O 0.9603(9) 0.3250(7) 0.3508(5) 0.054(3) Uani 1 1 d . . .
O36 O 1.0516(9) 0.4538(7) 0.2856(5) 0.056(3) Uani 1 1 d . . .
O37 O 0.7785(9) 0.5237(7) 0.2531(5) 0.058(3) Uani 1 1 d . . .
O38 O 0.5432(8) 0.2108(7) 0.2759(5) 0.053(3) Uani 1 1 d . . .
O39 O 0.5122(8) 0.1613(6) 0.1175(5) 0.049(2) Uani 1 1 d . . .
O40 O 0.7408(9) 0.2193(7) 0.3326(5) 0.055(3) Uani 1 1 d . . .
Er1 Er 0.26584(7) 0.86671(5) 0.40425(4) 0.0559(2) Uani 1 1 d . . .
O41 O 0.1272(11) 0.8097(9) 0.4664(7) 0.091(4) Uani 1 1 d . . .
O42 O 0.0202(16) 0.9047(12) 0.5087(9) 0.131(6) Uani 1 1 d U . .
O43 O 0.2624(10) 0.7414(7) 0.3200(5) 0.058(3) Uani 1 1 d . . .
O44 O 0.3274(13) 0.6320(9) 0.3548(6) 0.088(4) Uani 1 1 d . . .
O45 O 0.3068(10) 0.9673(9) 0.3371(6) 0.074(3) Uani 1 1 d . . .
O46 O 0.2635(14) 1.1053(11) 0.3594(7) 0.103(5) Uani 1 1 d U . .
O1W O 0.4586(11) 0.8842(9) 0.3819(7) 0.086(4) Uani 1 1 d . . .
H1AW H 0.4957 0.9024 0.3507 0.103 Uiso 1 1 d R . .
H1BW H 0.5014 0.8595 0.4024 0.103 Uiso 1 1 d R . .
O2W O 0.3315(11) 0.7587(9) 0.4568(6) 0.079(4) Uani 1 1 d . . .
H2AW H 0.3617 0.7200 0.4326 0.094 Uiso 1 1 d R . .
H2BW H 0.2879 0.7299 0.4816 0.094 Uiso 1 1 d R . .
O3W O 0.3768(14) 0.9499(12) 0.4975(8) 0.125(6) Uani 1 1 d U . .
H3AW H 0.3793 0.9319 0.5334 0.150 Uiso 1 1 d R . .
H3BW H 0.3696 1.0053 0.5056 0.150 Uiso 1 1 d R . .
O4W O 0.0931(11) 0.8370(9) 0.3393(7) 0.098(5) Uani 1 1 d . . .
H4AW H 0.1007 0.8013 0.3043 0.117 Uiso 1 1 d R . .
H4BW H 0.0216 0.8281 0.3459 0.117 Uiso 1 1 d R . .
O5W O 0.1894(12) 0.9928(8) 0.4487(6) 0.088(4) Uani 1 1 d . . .
H5AW H 0.1304 0.9903 0.4712 0.105 Uiso 1 1 d R . .
H5BW H 0.1866 1.0298 0.4232 0.105 Uiso 1 1 d R . .
N1 N -0.1906(10) 0.5967(8) 0.5440(5) 0.045(3) Uani 1 1 d . . .
N2 N 0.2678(10) 0.5123(8) 0.1177(5) 0.040(3) Uani 1 1 d . . .
N3 N 0.2497(11) 1.0395(9) 0.1203(6) 0.048(3) Uani 1 1 d . . .
C1 C 0.041(2) 0.8256(15) 0.4917(12) 0.094(6) Uani 1 1 d U . .
C2 C -0.0431(15) 0.7447(11) 0.5139(9) 0.064(5) Uani 1 1 d . . .
C3 C -0.0327(14) 0.6577(11) 0.4862(7) 0.054(4) Uani 1 1 d . . .
H3A H 0.0247 0.6485 0.4564 0.065 Uiso 1 1 calc R . .
C4 C -0.1064(13) 0.5870(10) 0.5029(7) 0.048(4) Uani 1 1 d . . .
H4A H -0.0993 0.5264 0.4849 0.058 Uiso 1 1 calc R . .
C5 C -0.1245(15) 0.7596(10) 0.5544(7) 0.056(4) Uani 1 1 d . . .
H5A H -0.1302 0.8205 0.5725 0.067 Uiso 1 1 calc R . .
C6 C -0.2031(13) 0.6819(10) 0.5700(6) 0.047(4) Uani 1 1 d . . .
H6A H -0.2631 0.6899 0.5982 0.056 Uiso 1 1 calc R . .
C7 C -0.2719(13) 0.5172(10) 0.5605(8) 0.057(4) Uani 1 1 d . . .
H7A H -0.2775 0.5257 0.6081 0.069 Uiso 1 1 calc R . .
H7B H -0.2440 0.4605 0.5458 0.069 Uiso 1 1 calc R . .
C8 C -0.3887(14) 0.5077(9) 0.5283(7) 0.047(4) Uani 1 1 d . . .
C9 C -0.4856(15) 0.4828(11) 0.5613(7) 0.061(5) Uani 1 1 d . . .
H9 H -0.4782 0.4705 0.6037 0.073 Uiso 1 1 calc R . .
C10 C -0.4055(15) 0.5247(13) 0.4667(8) 0.070(5) Uani 1 1 d . . .
H10 H -0.3400 0.5421 0.4427 0.084 Uiso 1 1 calc R . .
C11 C 0.2914(14) 0.6676(12) 0.3120(8) 0.057(4) Uani 1 1 d . . .
C12 C 0.2794(12) 0.6092(10) 0.2444(6) 0.040(3) Uani 1 1 d . . .
C13 C 0.2380(13) 0.6452(10) 0.1929(7) 0.049(4) Uani 1 1 d . . .
H13A H 0.2159 0.7025 0.2006 0.059 Uiso 1 1 calc R . .
C14 C 0.2315(13) 0.5924(9) 0.1307(7) 0.048(4) Uani 1 1 d . . .
H14A H 0.2003 0.6132 0.0959 0.057 Uiso 1 1 calc R . .
C15 C 0.3090(13) 0.5259(11) 0.2302(7) 0.048(4) Uani 1 1 d . . .
H15A H 0.3325 0.4991 0.2641 0.057 Uiso 1 1 calc R . .
C16 C 0.3050(15) 0.4816(12) 0.1680(8) 0.060(5) Uani 1 1 d . . .
H16A H 0.3299 0.4255 0.1595 0.072 Uiso 1 1 calc R . .
C17 C 0.2699(11) 0.4648(9) 0.0500(6) 0.039(3) Uani 1 1 d . . .
H17A H 0.2177 0.4857 0.0220 0.047 Uiso 1 1 calc R . .
H17B H 0.2415 0.3976 0.0471 0.047 Uiso 1 1 calc R . .
C18 C 0.3910(11) 0.4844(10) 0.0261(6) 0.039(3) Uani 1 1 d . . .
C19 C 0.4260(12) 0.4154(10) -0.0162(6) 0.046(4) Uani 1 1 d . . .
H19 H 0.3760 0.3560 -0.0275 0.055 Uiso 1 1 calc R . .
C20 C 0.4671(13) 0.5677(9) 0.0422(8) 0.054(4) Uani 1 1 d . . .
H20 H 0.4462 0.6155 0.0721 0.065 Uiso 1 1 calc R . .
C21 C 0.2820(16) 1.0375(12) 0.3211(9) 0.062(4) Uani 1 1 d . . .
C22 C 0.2718(12) 1.0401(10) 0.2492(7) 0.045(4) Uani 1 1 d . . .
C23 C 0.2960(15) 0.9691(12) 0.2047(8) 0.063(5) Uani 1 1 d . . .
H23A H 0.3215 0.9202 0.2184 0.076 Uiso 1 1 calc R . .
C24 C 0.2828(15) 0.9709(12) 0.1424(8) 0.062(5) Uani 1 1 d . . .
H24A H 0.2975 0.9211 0.1116 0.075 Uiso 1 1 calc R . .
C25 C 0.2260(14) 1.1087(10) 0.1623(7) 0.053(4) Uani 1 1 d . . .
H25A H 0.2012 1.1571 0.1474 0.064 Uiso 1 1 calc R . .
C26 C 0.2377(12) 1.1095(9) 0.2270(7) 0.049(4) Uani 1 1 d . . .
H26A H 0.2218 1.1594 0.2572 0.059 Uiso 1 1 calc R . .
C27 C 0.2382(13) 1.0373(12) 0.0508(8) 0.060(4) Uani 1 1 d . . .
H27A H 0.2751 0.9894 0.0275 0.072 Uiso 1 1 calc R . .
H27B H 0.2796 1.0974 0.0414 0.072 Uiso 1 1 calc R . .
C28 C 0.1128(15) 1.0173(10) 0.0253(8) 0.058(5) Uani 1 1 d . . .
C29 C 0.0232(15) 0.9602(11) 0.0518(8) 0.058(4) Uani 1 1 d . . .
H29 H 0.0399 0.9322 0.0867 0.070 Uiso 1 1 calc R . .
C30 C 0.0871(14) 1.0550(11) -0.0275(7) 0.057(4) Uani 1 1 d . . .
H30 H 0.1475 1.0917 -0.0467 0.069 Uiso 1 1 calc R . .
N4 N 0.053(2) 0.786(2) 0.1945(13) 0.117(10) Uani 0.70 1 d PDU . .
C31 C -0.030(2) 0.7669(16) 0.1610(11) 0.064(6) Uani 0.70 1 d PDU . .
C32 C -0.122(2) 0.7407(17) 0.1104(12) 0.071(7) Uani 0.70 1 d PDU . .
N5 N 0.263(3) 1.021(2) 0.6080(16) 0.089(10) Uani 0.50 1 d PDU . .
C33 C 0.172(3) 1.010(3) 0.6289(18) 0.078(11) Uani 0.50 1 d PDU . .
C34 C 0.060(3) 1.011(3) 0.6566(19) 0.088(12) Uani 0.50 1 d PDU . .
N6 N 0.859(4) 0.760(4) 0.368(3) 0.101(19) Uani 0.30 1 d PDU . .
C35 C 0.763(3) 0.733(3) 0.351(2) 0.044(11) Uani 0.30 1 d PDU . .
C36 C 0.639(4) 0.698(4) 0.351(3) 0.078(18) Uani 0.30 1 d PDU . .
O6W O 0.513(4) 0.787(3) 0.5583(19) 0.147(14) Uiso 0.50 1 d P . .
O7W O 0.592(3) 0.813(2) 0.1349(15) 0.108(10) Uiso 0.50 1 d P A 1
O8W O 0.536(3) 0.820(2) 0.2101(16) 0.118(11) Uiso 0.50 1 d P B 2

loop_
_atom_site_aniso_label
_atom_site_aniso_U_11
_atom_site_aniso_U_22
_atom_site_aniso_U_33
_atom_site_aniso_U_23
_atom_site_aniso_U_13
_atom_site_aniso_U_12
Mo1 0.0372(7) 0.0370(6) 0.0313(6) 0.0053(5) -0.0019(5) 0.0068(5)
Mo2 0.0269(6) 0.0449(6) 0.0396(6) 0.0055(5) 0.0066(5) 0.0115(5)
Mo3 0.0251(6) 0.0624(8) 0.0437(7) 0.0028(6) -0.0067(5) 0.0106(6)
Mo4 0.0376(7) 0.0350(6) 0.0461(7) 0.0040(6) -0.0038(5) 0.0008(5)
Mo5 0.0348(7) 0.0550(7) 0.0306(6) 0.0045(6) 0.0019(5) 0.0096(6)
Mo6 0.0394(7) 0.0402(6) 0.0439(7) -0.0056(6) 0.0003(6) -0.0015(5)
Mo7 0.0391(7) 0.0355(6) 0.0427(7) 0.0102(5) 0.0052(5) 0.0020(5)
Mo8 0.0250(6) 0.0537(7) 0.0482(7) 0.0067(6) -0.0065(5) 0.0108(5)
Mo9 0.0402(7) 0.0465(7) 0.0464(7) 0.0177(6) 0.0079(6) 0.0036(6)
Mo10 0.0290(7) 0.0615(8) 0.0480(7) 0.0066(6) 0.0121(5) 0.0150(6)
Mo11 0.0422(8) 0.0395(6) 0.0637(8) 0.0081(6) 0.0039(6) 0.0189(6)
Mo12 0.0449(8) 0.0445(7) 0.0548(8) 0.0143(6) 0.0015(6) 0.0206(6)
P1 0.0220(16) 0.0336(15) 0.0309(15) 0.0037(14) 0.0025(12) 0.0058(12)
O1 0.050(7) 0.062(6) 0.056(6) 0.006(5) 0.003(5) -0.001(5)
O2 0.034(6) 0.060(6) 0.059(6) 0.000(5) 0.017(5) 0.015(5)
O3 0.036(6) 0.047(5) 0.060(6) 0.011(5) 0.010(5) 0.010(4)
O4 0.067(7) 0.056(6) 0.032(5) 0.003(5) -0.008(5) 0.017(5)
O5 0.042(6) 0.037(5) 0.050(6) 0.006(4) -0.003(4) 0.004(4)
O6 0.031(5) 0.045(5) 0.049(5) 0.006(5) 0.008(4) 0.001(4)
O7 0.047(6) 0.032(4) 0.052(6) 0.011(4) 0.011(5) 0.014(4)
O8 0.027(6) 0.119(10) 0.059(7) 0.007(7) -0.008(5) 0.018(6)
O9 0.038(6) 0.063(6) 0.062(6) 0.004(5) 0.014(5) -0.002(5)
O10 0.030(5) 0.034(4) 0.040(5) 0.002(4) 0.005(4) 0.005(4)
O11 0.057(7) 0.051(6) 0.059(6) 0.000(5) 0.000(5) 0.019(5)
O12 0.047(6) 0.061(6) 0.047(6) 0.003(5) -0.003(5) 0.017(5)
O13 0.030(5) 0.040(5) 0.040(5) 0.008(4) 0.004(4) 0.008(4)
O14 0.045(6) 0.057(6) 0.054(6) 0.019(5) 0.007(5) 0.007(5)
O15 0.051(6) 0.042(5) 0.042(5) 0.006(4) -0.003(5) 0.005(5)
O16 0.049(7) 0.072(7) 0.045(5) 0.003(5) 0.002(5) 0.020(5)
O17 0.043(6) 0.076(7) 0.047(6) -0.003(5) -0.003(5) 0.013(5)
O18 0.045(6) 0.039(5) 0.057(6) 0.007(5) -0.005(5) 0.016(4)
O19 0.035(5) 0.044(5) 0.053(6) 0.003(5) -0.002(4) 0.004(4)
O20 0.035(6) 0.083(8) 0.070(7) -0.012(6) 0.012(5) 0.014(6)
O21 0.060(7) 0.064(7) 0.053(6) -0.016(6) 0.003(5) -0.009(6)
O22 0.046(6) 0.035(5) 0.055(6) -0.004(5) -0.004(5) 0.013(4)
O23 0.037(6) 0.055(6) 0.054(6) 0.023(5) 0.006(5) 0.019(5)
O24 0.044(6) 0.049(5) 0.054(6) 0.003(5) -0.005(5) 0.012(5)
O25 0.047(6) 0.054(6) 0.051(6) 0.004(5) -0.001(5) 0.013(5)
O26 0.028(6) 0.090(8) 0.075(7) 0.019(7) -0.013(5) 0.011(5)
O27 0.078(8) 0.053(6) 0.059(6) 0.009(5) 0.004(6) 0.031(6)
O28 0.065(8) 0.052(6) 0.059(6) 0.026(5) 0.006(6) 0.000(5)
O29 0.048(6) 0.056(6) 0.052(6) 0.003(5) 0.007(5) 0.010(5)
O30 0.058(7) 0.043(5) 0.062(7) 0.000(5) -0.013(5) -0.003(5)
O31 0.067(8) 0.056(6) 0.083(8) 0.023(6) 0.005(6) 0.039(6)
O32 0.066(8) 0.076(7) 0.041(5) 0.006(5) -0.002(5) 0.023(6)
O33 0.064(8) 0.080(8) 0.068(7) 0.046(6) 0.018(6) 0.000(6)
O34 0.047(7) 0.077(7) 0.046(6) 0.019(5) 0.009(5) 0.020(6)
O35 0.038(6) 0.078(7) 0.047(6) 0.010(5) 0.011(5) 0.016(5)
O36 0.040(6) 0.071(7) 0.052(6) 0.005(5) 0.012(5) 0.009(5)
O37 0.054(7) 0.063(6) 0.050(6) -0.004(5) -0.002(5) 0.015(5)
O38 0.034(6) 0.060(6) 0.065(7) 0.008(5) 0.000(5) 0.011(5)
O39 0.042(6) 0.049(6) 0.057(6) 0.015(5) 0.005(5) 0.008(5)
O40 0.049(7) 0.056(6) 0.064(7) 0.017(5) 0.006(5) 0.015(5)
Er1 0.0443(5) 0.0574(4) 0.0609(5) 0.0083(4) 0.0079(3) 0.0035(3)
O41 0.052(8) 0.105(10) 0.138(12) 0.073(9) 0.054(8) 0.022(7)
O42 0.130(10) 0.108(9) 0.159(10) 0.021(7) 0.047(8) 0.038(8)
O43 0.070(8) 0.053(6) 0.058(6) 0.014(5) -0.010(6) 0.024(6)
O44 0.119(12) 0.083(9) 0.068(8) 0.010(7) -0.013(8) 0.042(9)
O45 0.055(8) 0.093(9) 0.088(9) 0.024(7) 0.011(6) 0.037(7)
O46 0.120(9) 0.112(8) 0.086(7) 0.011(7) 0.006(7) 0.050(7)
O1W 0.056(8) 0.101(9) 0.120(11) 0.059(9) 0.026(7) 0.025(7)
O2W 0.067(9) 0.109(10) 0.065(7) 0.028(7) 0.007(6) 0.021(7)
O3W 0.112(9) 0.131(9) 0.119(9) -0.008(7) -0.012(7) 0.028(8)
O4W 0.056(8) 0.115(11) 0.113(11) -0.028(9) -0.022(8) 0.043(8)
O5W 0.106(11) 0.072(8) 0.074(8) 0.001(7) 0.033(8) 0.008(8)
N1 0.041(7) 0.058(7) 0.040(6) 0.014(6) 0.006(5) 0.012(6)
N2 0.035(7) 0.048(6) 0.039(6) 0.028(6) 0.006(5) 0.000(5)
N3 0.042(7) 0.055(7) 0.044(7) 0.009(6) -0.005(6) 0.001(6)
C1 0.096(10) 0.074(9) 0.110(10) 0.018(8) 0.027(8) 0.012(8)
C2 0.051(11) 0.051(9) 0.096(13) 0.025(9) 0.031(10) 0.011(8)
C3 0.047(10) 0.065(10) 0.050(9) 0.014(8) 0.023(7) 0.011(8)
C4 0.051(9) 0.048(8) 0.051(8) 0.002(7) 0.006(7) 0.029(7)
C5 0.073(12) 0.038(8) 0.065(10) 0.023(7) 0.032(9) 0.019(8)
C6 0.045(9) 0.069(10) 0.037(7) 0.014(7) 0.012(6) 0.030(8)
C7 0.045(10) 0.054(9) 0.067(10) 0.016(8) -0.002(8) -0.005(7)
C8 0.064(11) 0.036(7) 0.040(8) 0.011(7) 0.019(7) 0.006(7)
C9 0.065(12) 0.073(11) 0.042(8) 0.025(8) -0.020(8) 0.001(9)
C10 0.048(11) 0.108(14) 0.059(10) 0.037(10) -0.004(8) 0.014(10)
C11 0.049(10) 0.065(10) 0.069(11) 0.027(9) 0.005(8) 0.029(8)
C12 0.034(8) 0.054(8) 0.041(7) 0.030(7) 0.014(6) 0.010(6)
C13 0.045(9) 0.043(8) 0.062(9) 0.022(7) 0.024(7) 0.007(7)
C14 0.053(10) 0.045(8) 0.051(8) 0.017(7) -0.007(7) 0.017(7)
C15 0.044(9) 0.071(10) 0.047(8) 0.032(8) 0.015(7) 0.035(8)
C16 0.062(11) 0.071(10) 0.067(11) 0.038(9) 0.038(9) 0.036(9)
C17 0.027(7) 0.037(7) 0.050(8) 0.010(6) 0.011(6) 0.000(5)
C18 0.026(7) 0.058(8) 0.037(7) 0.023(7) 0.017(6) 0.007(6)
C19 0.034(8) 0.062(9) 0.042(7) 0.023(7) 0.014(6) 0.002(7)
C20 0.046(9) 0.034(7) 0.079(11) 0.006(8) 0.011(8) 0.007(6)
C21 0.059(11) 0.064(10) 0.072(11) 0.024(9) 0.020(9) 0.024(9)
C22 0.025(7) 0.047(8) 0.060(9) 0.007(7) 0.008(6) 0.004(6)
C23 0.068(12) 0.059(10) 0.056(10) 0.000(9) -0.002(9) 0.011(9)
C24 0.065(12) 0.058(10) 0.057(10) -0.009(9) 0.015(9) 0.014(9)
C25 0.061(10) 0.040(8) 0.054(9) -0.014(8) -0.014(8) 0.024(7)
C26 0.043(9) 0.037(7) 0.060(9) -0.014(7) 0.007(7) 0.012(6)
C27 0.036(9) 0.072(10) 0.073(11) 0.009(9) 0.003(8) 0.021(8)
C28 0.062(11) 0.049(9) 0.053(9) -0.022(8) 0.004(8) 0.018(8)
C29 0.055(11) 0.062(10) 0.049(9) 0.003(8) -0.004(8) 0.000(8)
C30 0.049(10) 0.062(10) 0.046(9) -0.005(8) 0.001(7) -0.005(8)
N4 0.119(13) 0.119(12) 0.115(12) 0.025(9) -0.002(9) 0.034(9)
C31 0.075(11) 0.054(9) 0.071(10) 0.023(8) -0.004(8) 0.022(8)
C32 0.073(11) 0.065(10) 0.082(11) 0.023(8) -0.013(8) 0.025(8)
N5 0.087(13) 0.099(13) 0.080(12) 0.010(9) 0.017(9) 0.023(9)
C33 0.083(14) 0.081(13) 0.070(13) 0.022(9) -0.005(9) 0.012(9)
C34 0.088(15) 0.093(15) 0.081(14) 0.015(9) -0.005(9) 0.021(10)
N6 0.10(2) 0.10(2) 0.10(2) 0.022(10) 0.008(10) 0.025(11)
C35 0.044(14) 0.044(13) 0.047(14) 0.006(9) 0.000(9) 0.020(10)
C36 0.08(2) 0.08(2) 0.08(2) 0.014(10) 0.003(10) 0.018(10)

loop_
_atom_type_symbol
_atom_type_description
_atom_type_scat_dispersion_real
_atom_type_scat_dispersion_imag
_atom_type_scat_source
C C 0.0033 0.0016 'International Tables Vol C Tables 4.2.6.8 and 6.1.1.4'
H H 0.0000 0.0000 'International Tables Vol C Tables 4.2.6.8 and 6.1.1.4'
N N 0.0061 0.0033 'International Tables Vol C Tables 4.2.6.8 and 6.1.1.4'
O O 0.0106 0.0060 'International Tables Vol C Tables 4.2.6.8 and 6.1.1.4'
P P 0.1023 0.0942 'International Tables Vol C Tables 4.2.6.8 and 6.1.1.4'
Er Er -0.2586 4.9576 'International Tables Vol C Tables 4.2.6.8 and 6.1.1.4'
Mo Mo -1.6832 0.6857 'International Tables Vol C Tables 4.2.6.8 and 6.1.1.4'

loop_
_geom_angle_atom_site_label_1
_geom_angle_atom_site_label_2
_geom_angle_atom_site_label_3
_geom_angle
_geom_angle_site_symmetry_1
_geom_angle_site_symmetry_3
_geom_angle_publ_flag
O4 Mo1 O23 104.8(5) . . ?
O4 Mo1 O5 101.1(5) . . ?
O23 Mo1 O5 95.1(4) . . ?
O4 Mo1 O7 102.1(4) . . ?
O23 Mo1 O7 85.8(4) . . ?
O5 Mo1 O7 155.7(4) . . ?
O4 Mo1 O18 99.5(5) . . ?
O23 Mo1 O18 154.6(4) . . ?
O5 Mo1 O18 87.1(4) . . ?
O7 Mo1 O18 82.1(4) . . ?
O4 Mo1 O10 169.0(4) . . ?
O23 Mo1 O10 85.4(4) . . ?
O5 Mo1 O10 73.5(4) . . ?
O7 Mo1 O10 82.4(3) . . ?
O18 Mo1 O10 70.9(3) . . ?
O2 Mo2 O15 104.5(5) . . ?
O2 Mo2 O18 103.4(5) . . ?
O15 Mo2 O18 96.3(4) . . ?
O2 Mo2 O19 98.3(5) . . ?
O15 Mo2 O19 155.4(4) . . ?
O18 Mo2 O19 87.2(4) . . ?
O2 Mo2 O24 99.9(4) . . ?
O15 Mo2 O24 85.1(4) . . ?
O18 Mo2 O24 155.5(4) . . ?
O19 Mo2 O24 82.0(4) . . ?
O2 Mo2 O10 169.1(4) . . ?
O15 Mo2 O10 86.4(4) . . ?
O18 Mo2 O10 73.9(4) . . ?
O19 Mo2 O10 71.2(3) . . ?
O24 Mo2 O10 81.8(3) . . ?
O8 Mo3 O24 103.3(5) . . ?
O8 Mo3 O36 100.9(6) . . ?
O24 Mo3 O36 96.0(4) . . ?
O8 Mo3 O16 102.1(6) . . ?
O24 Mo3 O16 87.0(4) . . ?
O36 Mo3 O16 155.4(4) . . ?
O8 Mo3 O35 98.8(5) . . ?
O24 Mo3 O35 157.0(4) . . ?
O36 Mo3 O35 86.0(4) . . ?
O16 Mo3 O35 82.1(4) . . ?
O8 Mo3 O6 169.1(4) . . ?
O24 Mo3 O6 86.9(4) . . ?
O36 Mo3 O6 73.8(4) . . ?
O16 Mo3 O6 82.0(4) . . ?
O35 Mo3 O6 71.6(4) . . ?
O30 Mo4 O7 104.9(5) . . ?
O30 Mo4 O12 100.4(5) . . ?
O7 Mo4 O12 95.3(4) . . ?
O30 Mo4 O39 102.7(5) . . ?
O7 Mo4 O39 86.4(4) . . ?
O12 Mo4 O39 155.6(4) . . ?
O30 Mo4 O1 98.2(5) . . ?
O7 Mo4 O1 156.1(4) . . ?
O12 Mo4 O1 86.1(5) . . ?
O39 Mo4 O1 82.8(4) . . ?
O30 Mo4 O22 167.4(5) . . ?
O7 Mo4 O22 86.5(4) . . ?
O12 Mo4 O22 72.8(4) . . ?
O39 Mo4 O22 83.0(3) . . ?
O1 Mo4 O22 71.1(4) . . ?
O32 Mo5 O40 104.8(5) . . ?
O32 Mo5 O35 101.2(5) . . ?
O40 Mo5 O35 95.5(5) . . ?
O32 Mo5 O3 101.7(5) . . ?
O40 Mo5 O3 86.6(4) . . ?
O35 Mo5 O3 155.6(4) . . ?
O32 Mo5 O29 98.7(5) . . ?
O40 Mo5 O29 155.7(4) . . ?
O35 Mo5 O29 86.0(5) . . ?
O3 Mo5 O29 82.4(4) . . ?
O32 Mo5 O6 168.2(4) . . ?
O40 Mo5 O6 86.4(4) . . ?
O35 Mo5 O6 73.6(4) . . ?
O3 Mo5 O6 82.3(4) . . ?
O29 Mo5 O6 70.7(3) . . ?
O21 Mo6 O37 105.2(5) . . ?
O21 Mo6 O29 101.9(5) . . ?
O37 Mo6 O29 95.7(5) . . ?
O21 Mo6 O17 102.6(5) . . ?
O37 Mo6 O17 85.1(4) . . ?
O29 Mo6 O17 154.3(4) . . ?
O21 Mo6 O36 98.9(5) . . ?
O37 Mo6 O36 154.9(4) . . ?
O29 Mo6 O36 86.0(4) . . ?
O17 Mo6 O36 82.9(4) . . ?
O21 Mo6 O6 168.2(5) . . ?
O37 Mo6 O6 85.9(4) . . ?
O29 Mo6 O6 72.3(4) . . ?
O17 Mo6 O6 82.2(4) . . ?
O36 Mo6 O6 70.8(4) . . ?
O28 Mo7 O17 103.8(5) . . ?
O28 Mo7 O19 102.0(5) . . ?
O17 Mo7 O19 96.4(4) . . ?
O28 Mo7 O25 101.6(5) . . ?
O17 Mo7 O25 85.9(4) . . ?
O19 Mo7 O25 154.9(4) . . ?
O28 Mo7 O5 99.1(5) . . ?
O17 Mo7 O5 156.0(4) . . ?
O19 Mo7 O5 86.0(4) . . ?
O25 Mo7 O5 82.3(4) . . ?
O28 Mo7 O10 168.6(4) . . ?
O17 Mo7 O10 86.9(4) . . ?
O19 Mo7 O10 72.4(4) . . ?
O25 Mo7 O10 82.9(4) . . ?
O5 Mo7 O10 71.0(3) . . ?
O26 Mo8 O39 102.9(5) . . ?
O26 Mo8 O9 101.6(5) . . ?
O39 Mo8 O9 95.4(5) . . ?
O26 Mo8 O23 102.3(5) . . ?
O39 Mo8 O23 86.7(4) . . ?
O9 Mo8 O23 154.9(4) . . ?
O26 Mo8 O14 98.8(5) . . ?
O39 Mo8 O14 157.3(4) . . ?
O9 Mo8 O14 86.8(4) . . ?
O23 Mo8 O14 82.1(4) . . ?
O26 Mo8 O13 168.7(4) . . ?
O39 Mo8 O13 87.7(4) . . ?
O9 Mo8 O13 73.3(4) . . ?
O23 Mo8 O13 81.8(3) . . ?
O14 Mo8 O13 71.2(4) . . ?
O33 Mo9 O38 104.7(6) . . ?
O33 Mo9 O1 102.2(5) . . ?
O38 Mo9 O1 96.5(5) . . ?
O33 Mo9 O34 99.6(5) . . ?
O38 Mo9 O34 154.3(5) . . ?
O1 Mo9 O34 86.4(5) . . ?
O33 Mo9 O40 101.7(5) . . ?
O38 Mo9 O40 85.6(4) . . ?
O1 Mo9 O40 154.6(5) . . ?
O34 Mo9 O40 81.3(4) . . ?
O33 Mo9 O22 168.6(5) . . ?
O38 Mo9 O22 86.2(4) . . ?
O1 Mo9 O22 72.8(4) . . ?
O34 Mo9 O22 70.1(4) . . ?
O40 Mo9 O22 82.1(4) . . ?
O20 Mo10 O11 103.5(5) . . ?
O20 Mo10 O3 103.4(5) . . ?
O11 Mo10 O3 95.1(5) . . ?
O20 Mo10 O9 99.8(5) . . ?
O11 Mo10 O9 86.8(5) . . ?
O3 Mo10 O9 155.6(4) . . ?
O20 Mo10 O38 100.8(5) . . ?
O11 Mo10 O38 155.0(4) . . ?
O3 Mo10 O38 84.7(4) . . ?
O9 Mo10 O38 83.5(4) . . ?
O20 Mo10 O13 170.2(5) . . ?
O11 Mo10 O13 72.7(4) . . ?
O3 Mo10 O13 86.1(4) . . ?
O9 Mo10 O13 71.3(3) . . ?
O38 Mo10 O13 82.4(4) . . ?
O27 Mo11 O25 104.1(5) . . ?
O27 Mo11 O14 102.4(5) . . ?
O25 Mo11 O14 95.3(4) . . ?
O27 Mo11 O37 102.5(5) . . ?
O25 Mo11 O37 85.5(4) . . ?
O14 Mo11 O37 154.0(5) . . ?
O27 Mo11 O11 100.3(5) . . ?
O25 Mo11 O11 154.4(4) . . ?
O14 Mo11 O11 86.8(4) . . ?
O37 Mo11 O11 81.7(4) . . ?
O27 Mo11 O13 169.0(5) . . ?
O25 Mo11 O13 86.3(4) . . ?
O14 Mo11 O13 72.7(4) . . ?
O37 Mo11 O13 81.4(4) . . ?
O11 Mo11 O13 69.9(3) . . ?
O31 Mo12 O16 104.4(5) . . ?
O31 Mo12 O34 103.2(5) . . ?
O16 Mo12 O34 94.9(4) . . ?
O31 Mo12 O15 101.8(5) . . ?
O16 Mo12 O15 85.2(4) . . ?
O34 Mo12 O15 154.2(4) . . ?
O31 Mo12 O12 99.5(5) . . ?
O16 Mo12 O12 155.1(5) . . ?
O34 Mo12 O12 86.3(4) . . ?
O15 Mo12 O12 83.2(4) . . ?
O31 Mo12 O22 168.9(5) . . ?
O16 Mo12 O22 86.1(4) . . ?
O34 Mo12 O22 71.8(4) . . ?
O15 Mo12 O22 82.4(4) . . ?
O12 Mo12 O22 70.6(3) . . ?
O10 P1 O6 108.9(5) . . ?
O10 P1 O13 110.0(5) . . ?
O6 P1 O13 109.2(5) . . ?
O10 P1 O22 108.4(5) . . ?
O6 P1 O22 109.8(6) . . ?
O13 P1 O22 110.5(5) . . ?
Mo9 O1 Mo4 127.0(5) . . ?
Mo10 O3 Mo5 150.8(5) . . ?
Mo1 O5 Mo7 126.4(5) . . ?
P1 O6 Mo3 125.9(5) . . ?
P1 O6 Mo5 125.4(5) . . ?
Mo3 O6 Mo5 89.7(3) . . ?
P1 O6 Mo6 125.9(6) . . ?
Mo3 O6 Mo6 89.1(3) . . ?
Mo5 O6 Mo6 89.2(3) . . ?
Mo4 O7 Mo1 149.8(5) . . ?
Mo8 O9 Mo10 126.3(5) . . ?
P1 O10 Mo2 127.2(5) . . ?
P1 O10 Mo1 125.3(5) . . ?
Mo2 O10 Mo1 89.1(3) . . ?
P1 O10 Mo7 125.0(4) . . ?
Mo2 O10 Mo7 89.3(3) . . ?
Mo1 O10 Mo7 89.0(3) . . ?
Mo10 O11 Mo11 127.5(5) . . ?
Mo4 O12 Mo12 126.8(5) . . ?
P1 O13 Mo10 125.6(5) . . ?
P1 O13 Mo8 124.9(4) . . ?
Mo10 O13 Mo8 89.1(3) . . ?
P1 O13 Mo11 126.5(5) . . ?
Mo10 O13 Mo11 89.8(3) . . ?
Mo8 O13 Mo11 89.4(3) . . ?
Mo11 O14 Mo8 126.6(6) . . ?
Mo2 O15 Mo12 151.5(5) . . ?
Mo12 O16 Mo3 150.4(6) . . ?
Mo7 O17 Mo6 150.6(6) . . ?
Mo2 O18 Mo1 125.9(5) . . ?
Mo7 O19 Mo2 127.1(5) . . ?
P1 O22 Mo4 126.2(6) . . ?
P1 O22 Mo12 125.8(5) . . ?
Mo4 O22 Mo12 89.8(3) . . ?
P1 O22 Mo9 125.0(5) . . ?
Mo4 O22 Mo9 89.1(3) . . ?
Mo12 O22 Mo9 89.3(3) . . ?
Mo1 O23 Mo8 151.9(6) . . ?
Mo3 O24 Mo2 149.8(6) . . ?
Mo11 O25 Mo7 150.6(6) . . ?
Mo6 O29 Mo5 127.8(5) . . ?
Mo12 O34 Mo9 128.6(6) . . ?
Mo5 O35 Mo3 125.0(6) . . ?
Mo3 O36 Mo6 126.3(5) . . ?
Mo6 O37 Mo11 151.6(5) . . ?
Mo9 O38 Mo10 152.0(6) . . ?
Mo8 O39 Mo4 148.6(6) . . ?
Mo5 O40 Mo9 149.9(6) . . ?
O41 Er1 O45 141.7(5) . . ?
O41 Er1 O1W 145.7(5) . . ?
O45 Er1 O1W 71.8(5) . . ?
O41 Er1 O3W 89.6(6) . . ?
O45 Er1 O3W 100.9(6) . . ?
O1W Er1 O3W 71.8(5) . . ?
O41 Er1 O43 103.0(5) . . ?
O45 Er1 O43 92.0(4) . . ?
O1W Er1 O43 77.4(4) . . ?
O3W Er1 O43 140.6(5) . . ?
O41 Er1 O5W 75.3(5) . . ?
O45 Er1 O5W 73.9(4) . . ?
O1W Er1 O5W 121.8(5) . . ?
O3W Er1 O5W 70.4(5) . . ?
O43 Er1 O5W 148.8(4) . . ?
O41 Er1 O4W 75.3(6) . . ?
O45 Er1 O4W 76.7(5) . . ?
O1W Er1 O4W 133.9(5) . . ?
O3W Er1 O4W 148.2(5) . . ?
O43 Er1 O4W 70.9(4) . . ?
O5W Er1 O4W 78.7(4) . . ?
O41 Er1 O2W 71.7(5) . . ?
O45 Er1 O2W 146.7(4) . . ?
O1W Er1 O2W 75.2(5) . . ?
O3W Er1 O2W 72.4(5) . . ?
O43 Er1 O2W 76.4(4) . . ?
O5W Er1 O2W 129.6(4) . . ?
O4W Er1 O2W 126.0(5) . . ?
C1 O41 Er1 141.6(15) . . ?
C11 O43 Er1 138.0(11) . . ?
C21 O45 Er1 144.2(11) . . ?
Er1 O1W H1AW 131.6 . . ?
Er1 O1W H1BW 119.4 . . ?
H1AW O1W H1BW 107.7 . . ?
Er1 O2W H2AW 115.8 . . ?
Er1 O2W H2BW 120.0 . . ?
H2AW O2W H2BW 107.7 . . ?
Er1 O3W H3AW 125.6 . . ?
Er1 O3W H3BW 111.1 . . ?
H3AW O3W H3BW 107.7 . . ?
Er1 O4W H4AW 107.6 . . ?
Er1 O4W H4BW 135.9 . . ?
H4AW O4W H4BW 107.7 . . ?
Er1 O5W H5AW 125.6 . . ?
Er1 O5W H5BW 114.1 . . ?
H5AW O5W H5BW 107.7 . . ?
C6 N1 C4 119.5(13) . . ?
C6 N1 C7 118.3(12) . . ?
C4 N1 C7 122.1(13) . . ?
C16 N2 C14 117.5(12) . . ?
C16 N2 C17 122.4(13) . . ?
C14 N2 C17 120.1(12) . . ?
C25 N3 C24 119.4(13) . . ?
C25 N3 C27 120.2(14) . . ?
C24 N3 C27 120.4(13) . . ?
O41 C1 O42 126(2) . . ?
O41 C1 C2 117.5(19) . . ?
O42 C1 C2 116(2) . . ?
C5 C2 C3 122.6(15) . . ?
C5 C2 C1 121.2(15) . . ?
C3 C2 C1 116.0(15) . . ?
C4 C3 C2 117.2(13) . . ?
C4 C3 H3A 121.4 . . ?
C2 C3 H3A 121.4 . . ?
C3 C4 N1 123.5(13) . . ?
C3 C4 H4A 118.3 . . ?
N1 C4 H4A 118.3 . . ?
C2 C5 C6 118.3(13) . . ?
C2 C5 H5A 120.9 . . ?
C6 C5 H5A 120.9 . . ?
N1 C6 C5 118.8(12) . . ?
N1 C6 H6A 120.6 . . ?
C5 C6 H6A 120.6 . . ?
N1 C7 C8 109.5(13) . . ?
N1 C7 H7A 109.8 . . ?
C8 C7 H7A 109.8 . . ?
N1 C7 H7B 109.8 . . ?
C8 C7 H7B 109.8 . . ?
H7A C7 H7B 108.2 . . ?
C9 C8 C10 116.8(16) . . ?
C9 C8 C7 119.3(13) . . ?
C10 C8 C7 123.9(14) . . ?
C8 C9 C10 120.6(15) . 2_466 ?
C8 C9 H9 119.7 . . ?
C10 C9 H9 119.7 2_466 . ?
C8 C10 C9 122.6(16) . 2_466 ?
C8 C10 H10 118.7 . . ?
C9 C10 H10 118.7 2_466 . ?
O43 C11 O44 126.6(17) . . ?
O43 C11 C12 119.0(15) . . ?
O44 C11 C12 114.3(14) . . ?
C15 C12 C13 118.7(13) . . ?
C15 C12 C11 123.8(13) . . ?
C13 C12 C11 117.5(13) . . ?
C14 C13 C12 116.9(13) . . ?
C14 C13 H13A 121.5 . . ?
C12 C13 H13A 121.5 . . ?
N2 C14 C13 122.9(14) . . ?
N2 C14 H14A 118.6 . . ?
C13 C14 H14A 118.6 . . ?
C16 C15 C12 120.2(14) . . ?
C16 C15 H15A 119.9 . . ?
C12 C15 H15A 119.9 . . ?
N2 C16 C15 123.6(15) . . ?
N2 C16 H16A 118.2 . . ?
C15 C16 H16A 118.2 . . ?
N2 C17 C18 111.0(10) . . ?
N2 C17 H17A 109.4 . . ?
C18 C17 H17A 109.4 . . ?
N2 C17 H17B 109.4 . . ?
C18 C17 H17B 109.4 . . ?
H17A C17 H17B 108.0 . . ?
C20 C18 C19 117.4(12) . . ?
C20 C18 C17 123.6(12) . . ?
C19 C18 C17 119.0(12) . . ?
C20 C19 C18 120.7(13) 2_665 . ?
C20 C19 H19 119.7 2_665 . ?
C18 C19 H19 119.7 . . ?
C18 C20 C19 121.9(13) . 2_665 ?
C18 C20 H20 119.0 . . ?
C19 C20 H20 119.0 2_665 . ?
O46 C21 O45 125.6(18) . . ?
O46 C21 C22 116.4(16) . . ?
O45 C21 C22 118.0(15) . . ?
C26 C22 C23 118.5(15) . . ?
C26 C22 C21 122.4(13) . . ?
C23 C22 C21 119.1(15) . . ?
C24 C23 C22 118.3(17) . . ?
C24 C23 H23A 120.9 . . ?
C22 C23 H23A 120.9 . . ?
C23 C24 N3 123.4(15) . . ?
C23 C24 H24A 118.3 . . ?
N3 C24 H24A 118.3 . . ?
N3 C25 C26 119.2(14) . . ?
N3 C25 H25A 120.4 . . ?
C26 C25 H25A 120.4 . . ?
C22 C26 C25 121.2(12) . . ?
C22 C26 H26A 119.4 . . ?
C25 C26 H26A 119.4 . . ?
N3 C27 C28 112.7(13) . . ?
N3 C27 H27A 109.0 . . ?
C28 C27 H27A 109.0 . . ?
N3 C27 H27B 109.0 . . ?
C28 C27 H27B 109.0 . . ?
H27A C27 H27B 107.8 . . ?
C30 C28 C29 119.1(16) . . ?
C30 C28 C27 118.5(16) . . ?
C29 C28 C27 122.4(17) . . ?
C30 C29 C28 120.0(17) 2_575 . ?
C30 C29 H29 120.0 2_575 . ?
C28 C29 H29 120.0 . . ?
C29 C30 C28 120.9(16) 2_575 . ?
C29 C30 H30 119.6 2_575 . ?
C28 C30 H30 119.6 . . ?
N4 C31 C32 171(3) . . ?
N5 C33 C34 172(5) . . ?
N6 C35 C36 161(6) . . ?

loop_
_geom_bond_atom_site_label_1
_geom_bond_atom_site_label_2
_geom_bond_distance
_geom_bond_site_symmetry_2
_geom_bond_publ_flag
Mo1 O4 1.674(9) . ?
Mo1 O23 1.837(9) . ?
Mo1 O5 1.858(9) . ?
Mo1 O7 1.970(9) . ?
Mo1 O18 1.990(10) . ?
Mo1 O10 2.460(8) . ?
Mo2 O2 1.666(9) . ?
Mo2 O15 1.847(10) . ?
Mo2 O18 1.854(10) . ?
Mo2 O19 1.996(9) . ?
Mo2 O24 2.014(9) . ?
Mo2 O10 2.421(8) . ?
Mo3 O8 1.670(10) . ?
Mo3 O24 1.792(10) . ?
Mo3 O36 1.849(11) . ?
Mo3 O16 1.959(11) . ?
Mo3 O35 2.012(10) . ?
Mo3 O6 2.434(10) . ?
Mo4 O30 1.659(9) . ?
Mo4 O7 1.849(9) . ?
Mo4 O12 1.853(10) . ?
Mo4 O39 1.980(10) . ?
Mo4 O1 1.983(11) . ?
Mo4 O22 2.435(9) . ?
Mo5 O32 1.676(10) . ?
Mo5 O40 1.815(10) . ?
Mo5 O35 1.869(10) . ?
Mo5 O3 1.970(10) . ?
Mo5 O29 1.990(10) . ?
Mo5 O6 2.445(9) . ?
Mo6 O21 1.673(10) . ?
Mo6 O37 1.821(11) . ?
Mo6 O29 1.849(11) . ?
Mo6 O17 1.991(10) . ?
Mo6 O36 2.002(11) . ?
Mo6 O6 2.465(9) . ?
Mo7 O28 1.671(10) . ?
Mo7 O17 1.817(10) . ?
Mo7 O19 1.841(9) . ?
Mo7 O25 1.960(10) . ?
Mo7 O5 2.011(9) . ?
Mo7 O10 2.468(9) . ?
Mo8 O26 1.659(10) . ?
Mo8 O39 1.843(10) . ?
Mo8 O9 1.852(10) . ?
Mo8 O23 1.943(9) . ?
Mo8 O14 1.983(10) . ?
Mo8 O13 2.441(9) . ?
Mo9 O33 1.679(10) . ?
Mo9 O38 1.816(10) . ?
Mo9 O1 1.847(10) . ?
Mo9 O34 1.959(10) . ?
Mo9 O40 1.994(10) . ?
Mo9 O22 2.449(10) . ?
Mo10 O20 1.677(10) . ?
Mo10 O11 1.837(11) . ?
Mo10 O3 1.838(10) . ?
Mo10 O9 1.987(11) . ?
Mo10 O38 1.987(10) . ?
Mo10 O13 2.439(8) . ?
Mo11 O27 1.675(10) . ?
Mo11 O25 1.836(10) . ?
Mo11 O14 1.867(10) . ?
Mo11 O37 1.986(11) . ?
Mo11 O11 2.009(11) . ?
Mo11 O13 2.449(9) . ?
Mo12 O31 1.669(10) . ?
Mo12 O16 1.853(10) . ?
Mo12 O34 1.855(10) . ?
Mo12 O15 1.953(10) . ?
Mo12 O12 1.995(10) . ?
Mo12 O22 2.440(9) . ?
P1 O10 1.515(9) . ?
P1 O6 1.517(9) . ?
P1 O13 1.522(9) . ?
P1 O22 1.525(9) . ?
Er1 O41 2.240(11) . ?
Er1 O45 2.242(14) . ?
Er1 O1W 2.319(12) . ?
Er1 O3W 2.339(15) . ?
Er1 O43 2.343(10) . ?
Er1 O5W 2.347(12) . ?
Er1 O4W 2.364(12) . ?
Er1 O2W 2.392(13) . ?
O41 C1 1.21(2) . ?
O42 C1 1.27(2) . ?
O43 C11 1.227(18) . ?
O44 C11 1.247(19) . ?
O45 C21 1.27(2) . ?
O46 C21 1.248(19) . ?
O1W H1AW 0.8499 . ?
O1W H1BW 0.8502 . ?
O2W H2AW 0.8500 . ?
O2W H2BW 0.8500 . ?
O3W H3AW 0.8499 . ?
O3W H3BW 0.8500 . ?
O4W H4AW 0.8500 . ?
O4W H4BW 0.8499 . ?
O5W H5AW 0.8500 . ?
O5W H5BW 0.8500 . ?
N1 C6 1.349(17) . ?
N1 C4 1.349(17) . ?
N1 C7 1.468(18) . ?
N2 C16 1.337(19) . ?
N2 C14 1.362(17) . ?
N2 C17 1.477(16) . ?
N3 C25 1.328(17) . ?
N3 C24 1.34(2) . ?
N3 C27 1.460(19) . ?
C1 C2 1.55(3) . ?
C2 C5 1.33(2) . ?
C2 C3 1.38(2) . ?
C3 C4 1.33(2) . ?
C3 H3A 0.9500 . ?
C4 H4A 0.9500 . ?
C5 C6 1.42(2) . ?
C5 H5A 0.9500 . ?
C6 H6A 0.9500 . ?
C7 C8 1.51(2) . ?
C7 H7A 0.9900 . ?
C7 H7B 0.9900 . ?
C8 C9 1.37(2) . ?
C8 C10 1.38(2) . ?
C9 C10 1.39(2) 2_466 ?
C9 H9 0.9500 . ?
C10 C9 1.39(2) 2_466 ?
C10 H10 0.9500 . ?
C11 C12 1.52(2) . ?
C12 C15 1.369(19) . ?
C12 C13 1.43(2) . ?
C13 C14 1.394(19) . ?
C13 H13A 0.9500 . ?
C14 H14A 0.9500 . ?
C15 C16 1.35(2) . ?
C15 H15A 0.9500 . ?
C16 H16A 0.9500 . ?
C17 C18 1.519(17) . ?
C17 H17A 0.9900 . ?
C17 H17B 0.9900 . ?
C18 C20 1.363(18) . ?
C18 C19 1.388(18) . ?
C19 C20 1.382(19) 2_665 ?
C19 H19 0.9500 . ?
C20 C19 1.382(19) 2_665 ?
C20 H20 0.9500 . ?
C21 C22 1.52(2) . ?
C22 C26 1.36(2) . ?
C22 C23 1.38(2) . ?
C23 C24 1.32(2) . ?
C23 H23A 0.9500 . ?
C24 H24A 0.9500 . ?
C25 C26 1.36(2) . ?
C25 H25A 0.9500 . ?
C26 H26A 0.9500 . ?
C27 C28 1.53(2) . ?
C27 H27A 0.9900 . ?
C27 H27B 0.9900 . ?
C28 C30 1.40(2) . ?
C28 C29 1.41(2) . ?
C29 C30 1.36(2) 2_575 ?
C29 H29 0.9500 . ?
C30 C29 1.36(2) 2_575 ?
C30 H30 0.9500 . ?
N4 C31 1.154(10) . ?
C31 C32 1.455(10) . ?
N5 C33 1.161(10) . ?
C33 C34 1.464(10) . ?
N6 C35 1.155(10) . ?
C35 C36 1.454(10) . ?

loop_
_platon_squeeze_void_nr
_platon_squeeze_void_average_x
_platon_squeeze_void_average_y
_platon_squeeze_void_average_z
_platon_squeeze_void_volume
_platon_squeeze_void_count_electrons
1 0.223 0.155 0.764 14.6 0.0
2 0.316 0.162 0.527 12.9 2.5
3 0.684 0.838 0.473 12.9 2.6
4 0.776 0.845 0.236 14.6 0.4
